data_4076453
loop_
_publ_author_name
'Lohan, Manja'
'Milde, Bianca'
'Heider, Silvio'
'Speck, J. Matth\"aus'
'Krau\&se, Sabrina'
'Schaarschmidt, Dieter'
'R\"uffer, Tobias'
'Lang, Heinrich'

_publ_section_title
;
 Synthesis, Electrochemistry, Spectroelectrochemistry, and Solid-State
 Structures of Palladium Biferrocenylphosphines and Their Use in C,C
 Cross-Coupling Reactions
;
_journal_issue 6
_journal_name_full Organometallics
_journal_page_first 2310
_journal_paper_doi 10.1021/om201220w
_journal_volume 31
_journal_year 2012
_chemical_formula_moiety 'C34 H31 Fe2 P Se'
_chemical_formula_sum 'C34 H31 Fe2 P Se'
_chemical_formula_weight 661.22
_chemical_name_systematic
;
 ?
;
_space_group_IT_number 4
_symmetry_cell_setting monoclinic
_symmetry_space_group_name_Hall 'P 2yb'
_symmetry_space_group_name_H-M 'P 1 21 1'
_atom_sites_solution_hydrogens geom
_atom_sites_solution_primary direct
_atom_sites_solution_secondary difmap
_audit_creation_method SHELXL-97
_cell_angle_alpha 90.00
_cell_angle_beta 92.184(5)
_cell_angle_gamma 90.00
_cell_formula_units_Z 2
_cell_length_a 12.0722(7)
_cell_length_b 7.4578(5)
_cell_length_c 15.2042(10)
_cell_measurement_reflns_used 6592
_cell_measurement_temperature 105
_cell_measurement_theta_max 63.8072
_cell_measurement_theta_min 4.5877
_cell_volume 1367.87(15)
_computing_cell_refinement
;
CrysAlis RED, Oxford Diffraction Ltd.,
Version 1.171.32.5 (release 08-05-2007 CrysAlis171 .NET)
(compiled May  8 2007,13:10:02)
;
_computing_data_collection
;
CrysAlis CCD, Oxford Diffraction Ltd.,
Version 1.171.32.5 (release 08-05-2007 CrysAlis171 .NET)
(compiled May  8 2007,13:10:02)
;
_computing_data_reduction
;
CrysAlis RED, Oxford Diffraction Ltd.,
Version 1.171.32.5 (release 08-05-2007 CrysAlis171 .NET)
(compiled May  8 2007,13:10:02)
;
_computing_structure_refinement 'SHELXL-97 (Sheldrick, 1997)'
_computing_structure_solution 'SHELXS-97 (Sheldrick, 1990)'
_diffrn_ambient_temperature 105
_diffrn_measured_fraction_theta_full 0.979
_diffrn_measured_fraction_theta_max 0.980
_diffrn_measurement_device_type 'Oxford Gemini S'
_diffrn_measurement_method '\w scans'
_diffrn_radiation_monochromator graphite
_diffrn_radiation_source 'fine-focus sealed tube'
_diffrn_radiation_type CuK\a
_diffrn_radiation_wavelength 1.54184
_diffrn_reflns_av_R_equivalents 0.0599
_diffrn_reflns_av_sigmaI/netI 0.0440
_diffrn_reflns_limit_h_max 13
_diffrn_reflns_limit_h_min -13
_diffrn_reflns_limit_k_max 8
_diffrn_reflns_limit_k_min -8
_diffrn_reflns_limit_l_max 16
_diffrn_reflns_limit_l_min -17
_diffrn_reflns_number 9073
_diffrn_reflns_theta_full 63.95
_diffrn_reflns_theta_max 63.95
_diffrn_reflns_theta_min 4.59
_diffrn_standards_decay_% 0
_diffrn_standards_interval_count 50
_diffrn_standards_interval_time 5
_diffrn_standards_number 1
_exptl_absorpt_coefficient_mu 10.740
_exptl_absorpt_correction_type none
_exptl_crystal_colour orange
_exptl_crystal_density_diffrn 1.605
_exptl_crystal_density_method 'not measured'
_exptl_crystal_description block
_exptl_crystal_F_000 672
_exptl_crystal_size_max 0.25
_exptl_crystal_size_mid 0.1
_exptl_crystal_size_min 0.1
_refine_diff_density_max 0.721
_refine_diff_density_min -0.746
_refine_diff_density_rms 0.121
_refine_ls_abs_structure_details 'Flack H D (1983), Acta Cryst. A39, 876-881'
_refine_ls_abs_structure_Flack -0.007(4)
_refine_ls_extinction_method none
_refine_ls_goodness_of_fit_ref 1.045
_refine_ls_hydrogen_treatment constr
_refine_ls_matrix_type full
_refine_ls_number_parameters 343
_refine_ls_number_reflns 4247
_refine_ls_number_restraints 1
_refine_ls_restrained_S_all 1.045
_refine_ls_R_factor_all 0.0451
_refine_ls_R_factor_gt 0.0441
_refine_ls_shift/su_max 0.001
_refine_ls_shift/su_mean 0.000
_refine_ls_structure_factor_coef Fsqd
_refine_ls_weighting_details 'calc w=1/[\s^2^(Fo^2^)+(0.0992P)^2^+0.0000P] where P=(Fo^2^+2Fc^2^)/3'
_refine_ls_weighting_scheme calc
_refine_ls_wR_factor_gt 0.1163
_refine_ls_wR_factor_ref 0.1172
_reflns_number_gt 4084
_reflns_number_total 4247
_reflns_threshold_expression >2sigma(I)
_cod_data_source_file om201220w_si_001.cif
_cod_data_source_block manja32
_cod_original_sg_symbol_H-M P2(1)
_cod_database_code 4076453

loop_
_symmetry_equiv_pos_as_xyz
'x, y, z'
'-x, y+1/2, -z'

loop_
_atom_site_label
_atom_site_type_symbol
_atom_site_fract_x
_atom_site_fract_y
_atom_site_fract_z
_atom_site_U_iso_or_equiv
_atom_site_adp_type
_atom_site_occupancy
_atom_site_symmetry_multiplicity
_atom_site_calc_flag
_atom_site_refinement_flags
C1 C 0.7329(5) 0.5053(8) 0.7429(3) 0.0232(12) Uani 1 1 d .
H1 H 0.7556 0.5976 0.7806 0.028 Uiso 1 1 calc R
C2 C 0.7955(4) 0.4290(8) 0.6754(3) 0.0209(11) Uani 1 1 d .
H2 H 0.8668 0.4620 0.6610 0.025 Uiso 1 1 calc R
C3 C 0.7301(5) 0.2936(7) 0.6337(4) 0.0230(12) Uani 1 1 d .
H3 H 0.7511 0.2226 0.5869 0.028 Uiso 1 1 calc R
C4 C 0.6277(5) 0.2850(7) 0.6753(4) 0.0243(12) Uani 1 1 d .
H4 H 0.5694 0.2075 0.6609 0.029 Uiso 1 1 calc R
C5 C 0.6297(4) 0.4154(8) 0.7425(3) 0.0227(12) Uani 1 1 d .
H5 H 0.5727 0.4384 0.7803 0.027 Uiso 1 1 calc R
C6 C 0.6917(4) 0.7095(6) 0.5251(3) 0.0135(10) Uani 1 1 d .
C7 C 0.6107(4) 0.5862(7) 0.4931(3) 0.0149(10) Uani 1 1 d .
H7 H 0.6185 0.5081 0.4461 0.018 Uiso 1 1 calc R
C8 C 0.5150(4) 0.6013(7) 0.5450(3) 0.0170(11) Uani 1 1 d .
H8 H 0.4499 0.5354 0.5377 0.020 Uiso 1 1 calc R
C9 C 0.5371(4) 0.7342(7) 0.6091(3) 0.0177(11) Uani 1 1 d .
H9 H 0.4887 0.7710 0.6517 0.021 Uiso 1 1 calc R
C10 C 0.6455(4) 0.8027(7) 0.5982(3) 0.0167(10) Uani 1 1 d .
H10 H 0.6803 0.8917 0.6320 0.020 Uiso 1 1 calc R
C11 C 0.8016(4) 0.7349(7) 0.4896(3) 0.0143(10) Uani 1 1 d .
C12 C 0.8834(4) 0.8599(7) 0.5204(3) 0.0147(10) Uani 1 1 d .
H12 H 0.8759 0.9401 0.5667 0.018 Uiso 1 1 calc R
C13 C 0.9780(4) 0.8419(7) 0.4689(3) 0.0149(10) Uani 1 1 d .
H13 H 1.0433 0.9075 0.4757 0.018 Uiso 1 1 calc R
C14 C 0.9558(4) 0.7061(6) 0.4051(3) 0.0129(10) Uani 1 1 d .
H14 H 1.0036 0.6672 0.3625 0.015 Uiso 1 1 calc R
C15 C 0.8465(4) 0.6401(7) 0.4185(3) 0.0148(10) Uani 1 1 d .
H15 H 0.8108 0.5501 0.3859 0.018 Uiso 1 1 calc R
C16 C 0.7825(4) 0.9403(7) 0.2645(3) 0.0124(10) Uani 1 1 d .
C17 C 0.7043(4) 1.0003(7) 0.3251(3) 0.0149(10) Uani 1 1 d .
H17 H 0.6329 0.9560 0.3306 0.018 Uiso 1 1 calc R
C18 C 0.7545(4) 1.1404(7) 0.3759(3) 0.0154(10) Uani 1 1 d .
H18 H 0.7214 1.2048 0.4203 0.018 Uiso 1 1 calc R
C19 C 0.8639(4) 1.1648(7) 0.3471(3) 0.0162(11) Uani 1 1 d .
H19 H 0.9149 1.2482 0.3692 0.019 Uiso 1 1 calc R
C20 C 0.8820(4) 1.0410(7) 0.2791(3) 0.0124(9) Uani 1 1 d .
H20 H 0.9472 1.0273 0.2491 0.015 Uiso 1 1 calc R
C21 C 0.6987(4) 0.8851(7) 0.0866(3) 0.0163(10) Uani 1 1 d .
C22 C 0.6839(4) 0.8003(8) 0.0050(4) 0.0217(12) Uani 1 1 d .
C23 C 0.6320(4) 0.8965(9) -0.0639(3) 0.0264(13) Uani 1 1 d .
H23 H 0.6209 0.8420 -0.1185 0.032 Uiso 1 1 calc R
C24 C 0.5969(4) 1.0706(10) -0.0525(4) 0.0304(13) Uani 1 1 d .
H24 H 0.5625 1.1319 -0.0993 0.037 Uiso 1 1 calc R
C25 C 0.6126(4) 1.1543(9) 0.0279(4) 0.0277(13) Uani 1 1 d .
H25 H 0.5895 1.2722 0.0352 0.033 Uiso 1 1 calc R
C26 C 0.6629(4) 1.0624(8) 0.0978(3) 0.0202(10) Uani 1 1 d .
H26 H 0.6728 1.1182 0.1522 0.024 Uiso 1 1 calc R
C27 C 0.8950(4) 0.6801(7) 0.1623(3) 0.0140(10) Uani 1 1 d .
C28 C 0.9774(4) 0.7805(7) 0.1210(3) 0.0172(11) Uani 1 1 d .
C29 C 1.0853(4) 0.7097(8) 0.1243(3) 0.0211(12) Uani 1 1 d .
H29 H 1.1415 0.7738 0.0983 0.025 Uiso 1 1 calc R
C30 C 1.1110(4) 0.5476(9) 0.1648(3) 0.0251(12) Uani 1 1 d .
H30 H 1.1839 0.5071 0.1678 0.030 Uiso 1 1 calc R
C31 C 1.0283(4) 0.4462(7) 0.2008(4) 0.0225(12) Uani 1 1 d .
H31 H 1.0446 0.3351 0.2259 0.027 Uiso 1 1 calc R
C32 C 0.9200(4) 0.5122(7) 0.1991(3) 0.0174(11) Uani 1 1 d .
H32 H 0.8639 0.4440 0.2227 0.021 Uiso 1 1 calc R
C33 C 0.7221(5) 0.6111(8) -0.0113(4) 0.0276(13) Uani 1 1 d .
H33A H 0.7042 0.5787 -0.0713 0.041 Uiso 1 1 calc R
H33B H 0.6856 0.5307 0.0275 0.041 Uiso 1 1 calc R
H33C H 0.8009 0.6036 -0.0005 0.041 Uiso 1 1 calc R
C34 C 0.9575(5) 0.9513(8) 0.0718(4) 0.0265(13) Uani 1 1 d .
H34A H 0.8808 0.9841 0.0745 0.040 Uiso 1 1 calc R
H34B H 0.9761 0.9352 0.0114 0.040 Uiso 1 1 calc R
H34C H 1.0028 1.0445 0.0977 0.040 Uiso 1 1 calc R
P1 P 0.75651(9) 0.76628(16) 0.18325(8) 0.0116(3) Uani 1 1 d .
Fe1 Fe 0.65161(6) 0.53563(10) 0.62335(5) 0.0114(2) Uani 1 1 d .
Fe2 Fe 0.84391(5) 0.90651(9) 0.38936(4) 0.00975(19) Uani 1 1 d .
Se1 Se 0.64403(4) 0.56912(7) 0.22601(3) 0.01645(17) Uani 1 1 d .

loop_
_atom_site_aniso_label
_atom_site_aniso_U_11
_atom_site_aniso_U_22
_atom_site_aniso_U_33
_atom_site_aniso_U_23
_atom_site_aniso_U_13
_atom_site_aniso_U_12
C1 0.027(3) 0.036(3) 0.006(2) 0.005(2) -0.003(2) 0.004(2)
C2 0.015(2) 0.032(3) 0.016(2) 0.005(2) -0.003(2) 0.010(2)
C3 0.029(3) 0.022(3) 0.018(3) 0.004(2) 0.003(2) 0.009(2)
C4 0.031(3) 0.020(3) 0.022(3) 0.013(2) 0.001(2) -0.001(2)
C5 0.024(3) 0.031(3) 0.014(2) 0.015(2) 0.006(2) 0.005(2)
C6 0.018(2) 0.014(2) 0.008(2) 0.0030(19) -0.0039(19) 0.0002(19)
C7 0.017(2) 0.019(3) 0.008(2) 0.004(2) -0.0011(18) -0.001(2)
C8 0.014(2) 0.023(3) 0.013(2) 0.006(2) -0.0029(19) 0.0006(19)
C9 0.015(2) 0.021(3) 0.018(3) 0.005(2) 0.002(2) 0.007(2)
C10 0.019(2) 0.017(3) 0.014(2) 0.003(2) -0.001(2) 0.002(2)
C11 0.019(2) 0.018(3) 0.006(2) 0.0038(19) -0.0013(19) 0.004(2)
C12 0.019(2) 0.018(3) 0.007(2) 0.0032(18) -0.0041(19) -0.002(2)
C13 0.014(2) 0.021(3) 0.010(2) 0.0039(19) -0.0057(19) 0.0018(19)
C14 0.011(2) 0.017(3) 0.011(2) 0.0035(19) 0.0022(18) 0.0068(18)
C15 0.019(2) 0.015(2) 0.009(2) 0.0023(19) -0.007(2) 0.0029(19)
C16 0.016(2) 0.015(3) 0.006(2) -0.0005(18) -0.0021(18) 0.0003(19)
C17 0.012(2) 0.020(3) 0.012(2) 0.0040(19) -0.0050(19) 0.0048(18)
C18 0.018(2) 0.020(3) 0.008(2) 0.0010(19) 0.001(2) 0.005(2)
C19 0.023(3) 0.013(3) 0.012(2) 0.0065(19) -0.006(2) -0.001(2)
C20 0.015(2) 0.017(3) 0.005(2) 0.0020(19) -0.0012(17) -0.001(2)
C21 0.010(2) 0.029(3) 0.010(2) 0.008(2) -0.0027(18) 0.000(2)
C22 0.014(2) 0.036(3) 0.015(3) 0.005(2) 0.001(2) -0.005(2)
C23 0.019(2) 0.048(4) 0.011(2) 0.002(2) -0.005(2) -0.013(3)
C24 0.020(2) 0.047(4) 0.023(3) 0.018(3) -0.010(2) -0.004(3)
C25 0.017(3) 0.034(3) 0.032(3) 0.008(3) -0.003(2) 0.002(2)
C26 0.018(2) 0.022(3) 0.020(3) 0.003(2) -0.002(2) 0.001(2)
C27 0.013(2) 0.021(3) 0.008(2) -0.0024(19) -0.0025(19) 0.0028(19)
C28 0.018(2) 0.020(3) 0.014(2) -0.005(2) 0.003(2) -0.001(2)
C29 0.017(3) 0.033(3) 0.013(3) -0.007(2) 0.002(2) -0.004(2)
C30 0.016(2) 0.036(3) 0.023(3) -0.009(3) 0.001(2) 0.007(2)
C31 0.024(3) 0.020(3) 0.023(3) 0.003(2) 0.000(2) 0.005(2)
C32 0.017(2) 0.023(3) 0.012(2) -0.001(2) 0.002(2) 0.000(2)
C33 0.033(3) 0.033(4) 0.016(3) -0.009(2) 0.002(2) -0.006(2)
C34 0.025(3) 0.036(4) 0.019(3) 0.005(2) 0.007(2) -0.004(2)
P1 0.0114(5) 0.0169(6) 0.0064(6) -0.0004(5) -0.0015(5) 0.0002(4)
Fe1 0.0124(4) 0.0149(4) 0.0067(4) 0.0019(3) 0.0002(3) -0.0001(3)
Fe2 0.0106(3) 0.0133(4) 0.0052(4) 0.0005(3) -0.0012(3) 0.0000(3)
Se1 0.0154(3) 0.0220(3) 0.0118(3) 0.0000(2) -0.00151(19) -0.0042(2)

loop_
_atom_type_symbol
_atom_type_description
_atom_type_scat_dispersion_real
_atom_type_scat_dispersion_imag
_atom_type_scat_source
C C 0.0181 0.0091 'International Tables Vol C Tables 4.2.6.8 and 6.1.1.4'
H H 0.0000 0.0000 'International Tables Vol C Tables 4.2.6.8 and 6.1.1.4'
P P 0.2955 0.4335 'International Tables Vol C Tables 4.2.6.8 and 6.1.1.4'
Fe Fe -1.1336 3.1974 'International Tables Vol C Tables 4.2.6.8 and 6.1.1.4'
Se Se -0.7943 1.1372 'International Tables Vol C Tables 4.2.6.8 and 6.1.1.4'

loop_
_geom_angle_atom_site_label_1
_geom_angle_atom_site_label_2
_geom_angle_atom_site_label_3
_geom_angle
C5 C1 C2 107.5(5)
C5 C1 Fe1 69.9(3)
C2 C1 Fe1 69.6(3)
C5 C1 H1 126.3
C2 C1 H1 126.3
Fe1 C1 H1 125.8
C3 C2 C1 107.9(5)
C3 C2 Fe1 69.7(3)
C1 C2 Fe1 69.8(3)
C3 C2 H2 126.0
C1 C2 H2 126.0
Fe1 C2 H2 126.0
C4 C3 C2 108.3(5)
C4 C3 Fe1 70.3(3)
C2 C3 Fe1 69.7(3)
C4 C3 H3 125.8
C2 C3 H3 125.8
Fe1 C3 H3 125.8
C5 C4 C3 107.6(5)
C5 C4 Fe1 69.7(3)
C3 C4 Fe1 69.4(3)
C5 C4 H4 126.2
C3 C4 H4 126.2
Fe1 C4 H4 126.3
C4 C5 C1 108.7(5)
C4 C5 Fe1 70.1(3)
C1 C5 Fe1 69.7(3)
C4 C5 H5 125.6
C1 C5 H5 125.6
Fe1 C5 H5 126.2
C7 C6 C10 107.2(4)
C7 C6 C11 125.6(4)
C10 C6 C11 127.2(5)
C7 C6 Fe1 70.1(3)
C10 C6 Fe1 68.6(3)
C11 C6 Fe1 126.4(3)
C6 C7 C8 108.8(4)
C6 C7 Fe1 69.6(3)
C8 C7 Fe1 69.7(3)
C6 C7 H7 125.6
C8 C7 H7 125.6
Fe1 C7 H7 126.7
C9 C8 C7 107.6(4)
C9 C8 Fe1 68.9(3)
C7 C8 Fe1 69.7(3)
C9 C8 H8 126.2
C7 C8 H8 126.2
Fe1 C8 H8 126.8
C8 C9 C10 108.8(4)
C8 C9 Fe1 70.8(3)
C10 C9 Fe1 69.4(3)
C8 C9 H9 125.6
C10 C9 H9 125.6
Fe1 C9 H9 125.7
C9 C10 C6 107.6(5)
C9 C10 Fe1 69.6(3)
C6 C10 Fe1 70.1(3)
C9 C10 H10 126.2
C6 C10 H10 126.2
Fe1 C10 H10 125.7
C15 C11 C12 107.3(5)
C15 C11 C6 126.5(5)
C12 C11 C6 126.2(5)
C15 C11 Fe2 68.5(3)
C12 C11 Fe2 69.5(3)
C6 C11 Fe2 127.2(3)
C13 C12 C11 108.7(4)
C13 C12 Fe2 69.1(3)
C11 C12 Fe2 70.2(3)
C13 C12 H12 125.7
C11 C12 H12 125.7
Fe2 C12 H12 126.7
C12 C13 C14 108.0(4)
C12 C13 Fe2 70.5(3)
C14 C13 Fe2 68.8(3)
C12 C13 H13 126.0
C14 C13 H13 126.0
Fe2 C13 H13 126.2
C13 C14 C15 107.4(4)
C13 C14 Fe2 70.3(3)
C15 C14 Fe2 69.8(3)
C13 C14 H14 126.3
C15 C14 H14 126.3
Fe2 C14 H14 125.2
C11 C15 C14 108.6(5)
C11 C15 Fe2 71.1(3)
C14 C15 Fe2 68.9(3)
C11 C15 H15 125.7
C14 C15 H15 125.7
Fe2 C15 H15 125.9
C17 C16 C20 108.1(4)
C17 C16 P1 124.6(4)
C20 C16 P1 127.3(4)
C17 C16 Fe2 70.1(3)
C20 C16 Fe2 69.2(3)
P1 C16 Fe2 126.7(3)
C16 C17 C18 107.8(4)
C16 C17 Fe2 69.1(3)
C18 C17 Fe2 70.4(3)
C16 C17 H17 126.1
C18 C17 H17 126.1
Fe2 C17 H17 125.9
C19 C18 C17 107.9(4)
C19 C18 Fe2 69.4(3)
C17 C18 Fe2 69.0(3)
C19 C18 H18 126.0
C17 C18 H18 126.0
Fe2 C18 H18 127.1
C20 C19 C18 108.4(4)
C20 C19 Fe2 68.7(3)
C18 C19 Fe2 70.2(3)
C20 C19 H19 125.8
C18 C19 H19 125.8
Fe2 C19 H19 126.9
C19 C20 C16 107.8(4)
C19 C20 Fe2 70.7(3)
C16 C20 Fe2 69.6(3)
C19 C20 H20 126.1
C16 C20 H20 126.1
Fe2 C20 H20 125.2
C22 C21 C26 120.2(5)
C22 C21 P1 121.7(4)
C26 C21 P1 118.0(4)
C23 C22 C21 118.1(6)
C23 C22 C33 119.2(5)
C21 C22 C33 122.7(5)
C24 C23 C22 121.4(5)
C24 C23 H23 119.3
C22 C23 H23 119.3
C23 C24 C25 120.3(5)
C23 C24 H24 119.8
C25 C24 H24 119.8
C24 C25 C26 119.8(6)
C24 C25 H25 120.1
C26 C25 H25 120.1
C25 C26 C21 120.1(5)
C25 C26 H26 119.9
C21 C26 H26 119.9
C32 C27 C28 120.5(5)
C32 C27 P1 115.4(4)
C28 C27 P1 123.7(4)
C29 C28 C27 117.0(5)
C29 C28 C34 118.0(5)
C27 C28 C34 124.9(5)
C30 C29 C28 122.3(5)
C30 C29 H29 118.8
C28 C29 H29 118.8
C31 C30 C29 120.0(5)
C31 C30 H30 120.0
C29 C30 H30 120.0
C30 C31 C32 119.3(5)
C30 C31 H31 120.3
C32 C31 H31 120.3
C31 C32 C27 120.7(5)
C31 C32 H32 119.7
C27 C32 H32 119.7
C22 C33 H33A 109.5
C22 C33 H33B 109.5
H33A C33 H33B 109.5
C22 C33 H33C 109.5
H33A C33 H33C 109.5
H33B C33 H33C 109.5
C28 C34 H34A 109.5
C28 C34 H34B 109.5
H34A C34 H34B 109.5
C28 C34 H34C 109.5
H34A C34 H34C 109.5
H34B C34 H34C 109.5
C16 P1 C21 104.6(2)
C16 P1 C27 103.6(2)
C21 P1 C27 110.7(2)
C16 P1 Se1 112.59(16)
C21 P1 Se1 110.66(16)
C27 P1 Se1 114.20(18)
C10 Fe1 C9 40.9(2)
C10 Fe1 C3 153.6(2)
C9 Fe1 C3 164.7(2)
C10 Fe1 C2 118.7(2)
C9 Fe1 C2 152.9(2)
C3 Fe1 C2 40.6(2)
C10 Fe1 C1 106.8(2)
C9 Fe1 C1 118.5(2)
C3 Fe1 C1 68.2(2)
C2 Fe1 C1 40.6(2)
C10 Fe1 C5 126.3(2)
C9 Fe1 C5 107.7(2)
C3 Fe1 C5 67.7(2)
C2 Fe1 C5 67.9(2)
C1 Fe1 C5 40.4(2)
C10 Fe1 C6 41.4(2)
C9 Fe1 C6 68.9(2)
C3 Fe1 C6 119.6(2)
C2 Fe1 C6 107.9(2)
C1 Fe1 C6 126.8(2)
C5 Fe1 C6 164.5(2)
C10 Fe1 C4 164.0(2)
C9 Fe1 C4 126.8(2)
C3 Fe1 C4 40.3(2)
C2 Fe1 C4 68.1(2)
C1 Fe1 C4 68.1(2)
C5 Fe1 C4 40.2(2)
C6 Fe1 C4 153.7(2)
C10 Fe1 C8 68.6(2)
C9 Fe1 C8 40.3(2)
C3 Fe1 C8 127.9(2)
C2 Fe1 C8 165.6(2)
C1 Fe1 C8 152.7(2)
C5 Fe1 C8 119.3(2)
C6 Fe1 C8 68.50(19)
C4 Fe1 C8 108.5(2)
C10 Fe1 C7 68.5(2)
C9 Fe1 C7 68.1(2)
C3 Fe1 C7 109.2(2)
C2 Fe1 C7 127.9(2)
C1 Fe1 C7 164.8(2)
C5 Fe1 C7 153.8(2)
C6 Fe1 C7 40.31(19)
C4 Fe1 C7 120.3(2)
C8 Fe1 C7 40.60(19)
C20 Fe2 C14 107.02(19)
C20 Fe2 C16 41.26(19)
C14 Fe2 C16 114.9(2)
C20 Fe2 C15 131.5(2)
C14 Fe2 C15 41.3(2)
C16 Fe2 C15 109.1(2)
C20 Fe2 C17 69.03(19)
C14 Fe2 C17 147.8(2)
C16 Fe2 C17 40.8(2)
C15 Fe2 C17 116.4(2)
C20 Fe2 C13 114.09(19)
C14 Fe2 C13 40.9(2)
C16 Fe2 C13 146.9(2)
C15 Fe2 C13 68.6(2)
C17 Fe2 C13 170.8(2)
C20 Fe2 C19 40.5(2)
C14 Fe2 C19 130.3(2)
C16 Fe2 C19 68.4(2)
C15 Fe2 C19 170.2(2)
C17 Fe2 C19 68.4(2)
C13 Fe2 C19 107.9(2)
C20 Fe2 C18 68.4(2)
C14 Fe2 C18 169.6(2)
C16 Fe2 C18 68.28(19)
C15 Fe2 C18 148.5(2)
C17 Fe2 C18 40.6(2)
C13 Fe2 C18 131.3(2)
C19 Fe2 C18 40.4(2)
C20 Fe2 C12 146.5(2)
C14 Fe2 C12 68.4(2)
C16 Fe2 C12 171.64(19)
C15 Fe2 C12 67.9(2)
C17 Fe2 C12 132.7(2)
C13 Fe2 C12 40.4(2)
C19 Fe2 C12 115.9(2)
C18 Fe2 C12 109.9(2)
C20 Fe2 C11 171.1(2)
C14 Fe2 C11 68.8(2)
C16 Fe2 C11 132.46(19)
C15 Fe2 C11 40.4(2)
C17 Fe2 C11 110.04(19)
C13 Fe2 C11 68.3(2)
C19 Fe2 C11 148.0(2)
C18 Fe2 C11 117.0(2)
C12 Fe2 C11 40.35(19)

loop_
_geom_bond_atom_site_label_1
_geom_bond_atom_site_label_2
_geom_bond_distance
C1 C5 1.415(8)
C1 C2 1.416(8)
C1 Fe1 2.045(5)
C1 H1 0.9300
C2 C3 1.416(8)
C2 Fe1 2.042(5)
C2 H2 0.9300
C3 C4 1.412(8)
C3 Fe1 2.042(5)
C3 H3 0.9300
C4 C5 1.410(9)
C4 Fe1 2.053(5)
C4 H4 0.9300
C5 Fe1 2.047(5)
C5 H5 0.9300
C6 C7 1.415(7)
C6 C10 1.441(7)
C6 C11 1.463(7)
C6 Fe1 2.050(5)
C7 C8 1.428(7)
C7 Fe1 2.057(5)
C7 H7 0.9300
C8 C9 1.409(7)
C8 Fe1 2.057(5)
C8 H8 0.9300
C9 C10 1.420(7)
C9 Fe1 2.031(5)
C9 H9 0.9300
C10 Fe1 2.029(5)
C10 H10 0.9300
C11 C15 1.417(7)
C11 C12 1.424(7)
C11 Fe2 2.069(5)
C12 C13 1.416(7)
C12 Fe2 2.061(5)
C12 H12 0.9300
C13 C14 1.421(7)
C13 Fe2 2.042(5)
C13 H13 0.9300
C14 C15 1.430(7)
C14 Fe2 2.023(5)
C14 H14 0.9300
C15 Fe2 2.035(5)
C15 H15 0.9300
C16 C17 1.416(7)
C16 C20 1.426(7)
C16 P1 1.811(5)
C16 Fe2 2.027(5)
C17 C18 1.421(7)
C17 Fe2 2.039(5)
C17 H17 0.9300
C18 C19 1.419(8)
C18 Fe2 2.058(5)
C18 H18 0.9300
C19 C20 1.409(7)
C19 Fe2 2.048(5)
C19 H19 0.9300
C20 Fe2 2.022(5)
C20 H20 0.9300
C21 C22 1.398(8)
C21 C26 1.403(8)
C21 P1 1.831(5)
C22 C23 1.398(8)
C22 C33 1.508(8)
C23 C24 1.378(10)
C23 H23 0.9300
C24 C25 1.379(9)
C24 H24 0.9300
C25 C26 1.385(8)
C25 H25 0.9300
C26 H26 0.9300
C27 C32 1.400(7)
C27 C28 1.411(8)
C27 P1 1.830(5)
C28 C29 1.405(8)
C28 C34 1.493(8)
C29 C30 1.387(9)
C29 H29 0.9300
C30 C31 1.382(8)
C30 H30 0.9300
C31 C32 1.397(7)
C31 H31 0.9300
C32 H32 0.9300
C33 H33A 0.9600
C33 H33B 0.9600
C33 H33C 0.9600
C34 H34A 0.9600
C34 H34B 0.9600
C34 H34C 0.9600
P1 Se1 2.1204(13)

loop_
_geom_torsion_atom_site_label_1
_geom_torsion_atom_site_label_2
_geom_torsion_atom_site_label_3
_geom_torsion_atom_site_label_4
_geom_torsion
C5 C1 C2 C3 0.3(6)
Fe1 C1 C2 C3 -59.5(4)
C5 C1 C2 Fe1 59.9(4)
C1 C2 C3 C4 -0.3(6)
Fe1 C2 C3 C4 -59.9(4)
C1 C2 C3 Fe1 59.6(4)
C2 C3 C4 C5 0.1(6)
Fe1 C3 C4 C5 -59.4(4)
C2 C3 C4 Fe1 59.6(4)
C3 C4 C5 C1 0.1(6)
Fe1 C4 C5 C1 -59.2(4)
C3 C4 C5 Fe1 59.3(4)
C2 C1 C5 C4 -0.3(6)
Fe1 C1 C5 C4 59.4(4)
C2 C1 C5 Fe1 -59.7(4)
C10 C6 C7 C8 0.0(5)
C11 C6 C7 C8 179.9(4)
Fe1 C6 C7 C8 58.8(3)
C10 C6 C7 Fe1 -58.7(3)
C11 C6 C7 Fe1 121.1(5)
C6 C7 C8 C9 -0.1(5)
Fe1 C7 C8 C9 58.6(3)
C6 C7 C8 Fe1 -58.7(3)
C7 C8 C9 C10 0.1(6)
Fe1 C8 C9 C10 59.2(3)
C7 C8 C9 Fe1 -59.2(3)
C8 C9 C10 C6 0.0(6)
Fe1 C9 C10 C6 60.1(3)
C8 C9 C10 Fe1 -60.1(3)
C7 C6 C10 C9 0.0(5)
C11 C6 C10 C9 -179.9(5)
Fe1 C6 C10 C9 -59.8(3)
C7 C6 C10 Fe1 59.7(3)
C11 C6 C10 Fe1 -120.1(5)
C7 C6 C11 C15 -0.8(8)
C10 C6 C11 C15 179.0(5)
Fe1 C6 C11 C15 89.6(6)
C7 C6 C11 C12 179.2(5)
C10 C6 C11 C12 -1.0(8)
Fe1 C6 C11 C12 -90.4(6)
C7 C6 C11 Fe2 88.6(6)
C10 C6 C11 Fe2 -91.6(6)
Fe1 C6 C11 Fe2 179.0(2)
C15 C11 C12 C13 -0.2(5)
C6 C11 C12 C13 179.8(4)
Fe2 C11 C12 C13 -58.5(3)
C15 C11 C12 Fe2 58.3(3)
C6 C11 C12 Fe2 -121.7(5)
C11 C12 C13 C14 0.4(5)
Fe2 C12 C13 C14 -58.8(3)
C11 C12 C13 Fe2 59.2(3)
C12 C13 C14 C15 -0.4(5)
Fe2 C13 C14 C15 -60.2(3)
C12 C13 C14 Fe2 59.9(3)
C12 C11 C15 C14 0.0(5)
C6 C11 C15 C14 180.0(4)
Fe2 C11 C15 C14 58.9(3)
C12 C11 C15 Fe2 -58.9(3)
C6 C11 C15 Fe2 121.1(5)
C13 C14 C15 C11 0.2(5)
Fe2 C14 C15 C11 -60.3(3)
C13 C14 C15 Fe2 60.5(3)
C20 C16 C17 C18 1.1(5)
P1 C16 C17 C18 -178.5(3)
Fe2 C16 C17 C18 60.0(3)
C20 C16 C17 Fe2 -58.9(3)
P1 C16 C17 Fe2 121.5(4)
C16 C17 C18 C19 -0.6(5)
Fe2 C17 C18 C19 58.7(3)
C16 C17 C18 Fe2 -59.3(3)
C17 C18 C19 C20 -0.2(5)
Fe2 C18 C19 C20 58.3(3)
C17 C18 C19 Fe2 -58.4(3)
C18 C19 C20 C16 0.8(5)
Fe2 C19 C20 C16 60.0(3)
C18 C19 C20 Fe2 -59.1(3)
C17 C16 C20 C19 -1.2(5)
P1 C16 C20 C19 178.4(3)
Fe2 C16 C20 C19 -60.7(3)
C17 C16 C20 Fe2 59.5(3)
P1 C16 C20 Fe2 -120.9(4)
C26 C21 C22 C23 -0.5(7)
P1 C21 C22 C23 175.5(4)
C26 C21 C22 C33 179.1(5)
P1 C21 C22 C33 -4.8(7)
C21 C22 C23 C24 0.5(8)
C33 C22 C23 C24 -179.2(5)
C22 C23 C24 C25 0.1(8)
C23 C24 C25 C26 -0.7(8)
C24 C25 C26 C21 0.7(8)
C22 C21 C26 C25 -0.1(7)
P1 C21 C26 C25 -176.2(4)
C32 C27 C28 C29 -4.2(7)
P1 C27 C28 C29 168.4(4)
C32 C27 C28 C34 173.4(5)
P1 C27 C28 C34 -14.0(7)
C27 C28 C29 C30 0.9(7)
C34 C28 C29 C30 -176.9(5)
C28 C29 C30 C31 2.6(8)
C29 C30 C31 C32 -2.7(8)
C30 C31 C32 C27 -0.7(8)
C28 C27 C32 C31 4.2(7)
P1 C27 C32 C31 -169.0(4)
C17 C16 P1 C21 88.8(4)
C20 C16 P1 C21 -90.7(5)
Fe2 C16 P1 C21 178.6(3)
C17 C16 P1 C27 -155.3(4)
C20 C16 P1 C27 25.2(5)
Fe2 C16 P1 C27 -65.4(3)
C17 C16 P1 Se1 -31.4(5)
C20 C16 P1 Se1 149.1(4)
Fe2 C16 P1 Se1 58.4(3)
C22 C21 P1 C16 169.8(4)
C26 C21 P1 C16 -14.1(4)
C22 C21 P1 C27 58.9(5)
C26 C21 P1 C27 -125.0(4)
C22 C21 P1 Se1 -68.8(4)
C26 C21 P1 Se1 107.3(4)
C32 C27 P1 C16 105.7(4)
C28 C27 P1 C16 -67.2(4)
C32 C27 P1 C21 -142.7(4)
C28 C27 P1 C21 44.4(5)
C32 C27 P1 Se1 -17.1(4)
C28 C27 P1 Se1 170.0(4)
C6 C10 Fe1 C9 -118.5(4)
C9 C10 Fe1 C3 171.0(4)
C6 C10 Fe1 C3 52.5(6)
C9 C10 Fe1 C2 -156.6(3)
C6 C10 Fe1 C2 84.8(3)
C9 C10 Fe1 C1 -114.3(3)
C6 C10 Fe1 C1 127.1(3)
C9 C10 Fe1 C5 -74.2(4)
C6 C10 Fe1 C5 167.3(3)
C9 C10 Fe1 C6 118.5(4)
C9 C10 Fe1 C4 -45.3(9)
C6 C10 Fe1 C4 -163.9(7)
C9 C10 Fe1 C8 37.1(3)
C6 C10 Fe1 C8 -81.4(3)
C9 C10 Fe1 C7 80.9(3)
C6 C10 Fe1 C7 -37.6(3)
C8 C9 Fe1 C10 119.7(4)
C8 C9 Fe1 C3 -45.1(9)
C10 C9 Fe1 C3 -164.8(7)
C8 C9 Fe1 C2 169.5(4)
C10 C9 Fe1 C2 49.8(6)
C8 C9 Fe1 C1 -157.4(3)
C10 C9 Fe1 C1 82.9(3)
C8 C9 Fe1 C5 -114.8(3)
C10 C9 Fe1 C5 125.5(3)
C8 C9 Fe1 C6 81.2(3)
C10 C9 Fe1 C6 -38.5(3)
C8 C9 Fe1 C4 -74.4(4)
C10 C9 Fe1 C4 165.8(3)
C10 C9 Fe1 C8 -119.7(4)
C8 C9 Fe1 C7 37.8(3)
C10 C9 Fe1 C7 -81.9(3)
C4 C3 Fe1 C10 165.4(4)
C2 C3 Fe1 C10 46.1(6)
C4 C3 Fe1 C9 -37.3(10)
C2 C3 Fe1 C9 -156.6(7)
C4 C3 Fe1 C2 119.2(5)
C4 C3 Fe1 C1 81.5(4)
C2 C3 Fe1 C1 -37.8(3)
C4 C3 Fe1 C5 37.7(3)
C2 C3 Fe1 C5 -81.6(3)
C4 C3 Fe1 C6 -157.6(3)
C2 C3 Fe1 C6 83.2(3)
C2 C3 Fe1 C4 -119.2(5)
C4 C3 Fe1 C8 -72.9(4)
C2 C3 Fe1 C8 167.9(3)
C4 C3 Fe1 C7 -114.5(3)
C2 C3 Fe1 C7 126.3(3)
C3 C2 Fe1 C10 -158.6(3)
C1 C2 Fe1 C10 82.4(4)
C3 C2 Fe1 C9 166.7(4)
C1 C2 Fe1 C9 47.6(6)
C1 C2 Fe1 C3 -119.0(5)
C3 C2 Fe1 C1 119.0(5)
C3 C2 Fe1 C5 81.1(4)
C1 C2 Fe1 C5 -38.0(4)
C3 C2 Fe1 C6 -114.8(3)
C1 C2 Fe1 C6 126.2(3)
C3 C2 Fe1 C4 37.5(3)
C1 C2 Fe1 C4 -81.5(4)
C3 C2 Fe1 C8 -41.6(10)
C1 C2 Fe1 C8 -160.7(8)
C3 C2 Fe1 C7 -74.6(4)
C1 C2 Fe1 C7 166.4(3)
C5 C1 Fe1 C10 126.8(4)
C2 C1 Fe1 C10 -114.7(4)
C5 C1 Fe1 C9 84.0(4)
C2 C1 Fe1 C9 -157.5(3)
C5 C1 Fe1 C3 -80.7(4)
C2 C1 Fe1 C3 37.8(4)
C5 C1 Fe1 C2 -118.5(5)
C2 C1 Fe1 C5 118.5(5)
C5 C1 Fe1 C6 167.9(3)
C2 C1 Fe1 C6 -73.6(4)
C5 C1 Fe1 C4 -37.1(4)
C2 C1 Fe1 C4 81.4(4)
C5 C1 Fe1 C8 51.1(6)
C2 C1 Fe1 C8 169.7(4)
C5 C1 Fe1 C7 -163.8(8)
C2 C1 Fe1 C7 -45.3(10)
C4 C5 Fe1 C10 168.1(3)
C1 C5 Fe1 C10 -72.0(4)
C4 C5 Fe1 C9 126.7(3)
C1 C5 Fe1 C9 -113.4(4)
C4 C5 Fe1 C3 -37.8(3)
C1 C5 Fe1 C3 82.1(4)
C4 C5 Fe1 C2 -81.8(4)
C1 C5 Fe1 C2 38.1(4)
C4 C5 Fe1 C1 -119.9(5)
C4 C5 Fe1 C6 -158.8(7)
C1 C5 Fe1 C6 -38.9(9)
C1 C5 Fe1 C4 119.9(5)
C4 C5 Fe1 C8 84.3(4)
C1 C5 Fe1 C8 -155.8(3)
C4 C5 Fe1 C7 50.6(6)
C1 C5 Fe1 C7 170.5(4)
C7 C6 Fe1 C10 -118.7(4)
C11 C6 Fe1 C10 121.2(6)
C7 C6 Fe1 C9 -80.6(3)
C10 C6 Fe1 C9 38.1(3)
C11 C6 Fe1 C9 159.3(5)
C7 C6 Fe1 C3 85.3(3)
C10 C6 Fe1 C3 -156.1(3)
C11 C6 Fe1 C3 -34.9(5)
C7 C6 Fe1 C2 128.0(3)
C10 C6 Fe1 C2 -113.3(3)
C11 C6 Fe1 C2 7.9(5)
C7 C6 Fe1 C1 169.0(3)
C10 C6 Fe1 C1 -72.3(4)
C11 C6 Fe1 C1 48.8(5)
C7 C6 Fe1 C5 -160.4(7)
C10 C6 Fe1 C5 -41.8(9)
C11 C6 Fe1 C5 79.4(9)
C7 C6 Fe1 C4 51.4(6)
C10 C6 Fe1 C4 170.1(5)
C11 C6 Fe1 C4 -68.8(7)
C7 C6 Fe1 C8 -37.1(3)
C10 C6 Fe1 C8 81.5(3)
C11 C6 Fe1 C8 -157.3(5)
C10 C6 Fe1 C7 118.7(4)
C11 C6 Fe1 C7 -120.2(6)
C5 C4 Fe1 C10 -37.0(9)
C3 C4 Fe1 C10 -155.9(7)
C5 C4 Fe1 C9 -72.6(4)
C3 C4 Fe1 C9 168.5(3)
C5 C4 Fe1 C3 118.9(5)
C5 C4 Fe1 C2 81.2(3)
C3 C4 Fe1 C2 -37.7(3)
C5 C4 Fe1 C1 37.3(3)
C3 C4 Fe1 C1 -81.6(4)
C3 C4 Fe1 C5 -118.9(5)
C5 C4 Fe1 C6 167.4(4)
C3 C4 Fe1 C6 48.5(6)
C5 C4 Fe1 C8 -113.8(3)
C3 C4 Fe1 C8 127.3(3)
C5 C4 Fe1 C7 -156.7(3)
C3 C4 Fe1 C7 84.4(4)
C9 C8 Fe1 C10 -37.7(3)
C7 C8 Fe1 C10 81.5(3)
C7 C8 Fe1 C9 119.2(4)
C9 C8 Fe1 C3 166.3(3)
C7 C8 Fe1 C3 -74.5(4)
C9 C8 Fe1 C2 -160.5(8)
C7 C8 Fe1 C2 -41.3(10)
C9 C8 Fe1 C1 47.5(6)
C7 C8 Fe1 C1 166.7(5)
C9 C8 Fe1 C5 82.9(4)
C7 C8 Fe1 C5 -157.9(3)
C9 C8 Fe1 C6 -82.3(3)
C7 C8 Fe1 C6 36.9(3)
C9 C8 Fe1 C4 125.6(3)
C7 C8 Fe1 C4 -115.2(3)
C9 C8 Fe1 C7 -119.2(4)
C6 C7 Fe1 C10 38.6(3)
C8 C7 Fe1 C10 -81.8(3)
C6 C7 Fe1 C9 82.8(3)
C8 C7 Fe1 C9 -37.5(3)
C6 C7 Fe1 C3 -113.3(3)
C8 C7 Fe1 C3 126.4(3)
C6 C7 Fe1 C2 -71.7(4)
C8 C7 Fe1 C2 168.0(3)
C6 C7 Fe1 C1 -35.9(10)
C8 C7 Fe1 C1 -156.2(8)
C6 C7 Fe1 C5 168.3(5)
C8 C7 Fe1 C5 48.0(6)
C8 C7 Fe1 C6 -120.3(4)
C6 C7 Fe1 C4 -156.3(3)
C8 C7 Fe1 C4 83.3(4)
C6 C7 Fe1 C8 120.3(4)
C19 C20 Fe2 C14 -133.0(3)
C16 C20 Fe2 C14 108.6(3)
C19 C20 Fe2 C16 118.4(4)
C19 C20 Fe2 C15 -171.9(3)
C16 C20 Fe2 C15 69.8(4)
C19 C20 Fe2 C17 80.9(3)
C16 C20 Fe2 C17 -37.5(3)
C19 C20 Fe2 C13 -89.8(3)
C16 C20 Fe2 C13 151.9(3)
C16 C20 Fe2 C19 -118.4(4)
C19 C20 Fe2 C18 37.2(3)
C16 C20 Fe2 C18 -81.2(3)
C19 C20 Fe2 C12 -56.6(5)
C16 C20 Fe2 C12 -174.9(3)
C19 C20 Fe2 C11 166.6(12)
C16 C20 Fe2 C11 48.2(13)
C13 C14 Fe2 C20 107.4(3)
C15 C14 Fe2 C20 -134.6(3)
C13 C14 Fe2 C16 150.9(3)
C15 C14 Fe2 C16 -91.0(3)
C13 C14 Fe2 C15 -118.1(4)
C13 C14 Fe2 C17 -175.1(3)
C15 C14 Fe2 C17 -57.0(5)
C15 C14 Fe2 C13 118.1(4)
C13 C14 Fe2 C19 68.9(4)
C15 C14 Fe2 C19 -173.1(3)
C13 C14 Fe2 C18 45.0(12)
C15 C14 Fe2 C18 163.1(10)
C13 C14 Fe2 C12 -37.4(3)
C15 C14 Fe2 C12 80.7(3)
C13 C14 Fe2 C11 -80.9(3)
C15 C14 Fe2 C11 37.2(3)
C17 C16 Fe2 C20 -119.4(4)
P1 C16 Fe2 C20 121.7(4)
C17 C16 Fe2 C14 152.9(3)
C20 C16 Fe2 C14 -87.7(3)
P1 C16 Fe2 C14 34.0(4)
C17 C16 Fe2 C15 108.6(3)
C20 C16 Fe2 C15 -131.9(3)
P1 C16 Fe2 C15 -10.3(4)
C20 C16 Fe2 C17 119.4(4)
P1 C16 Fe2 C17 -118.9(5)
C17 C16 Fe2 C13 -171.5(4)
C20 C16 Fe2 C13 -52.0(5)
P1 C16 Fe2 C13 69.7(5)
C17 C16 Fe2 C19 -81.5(3)
C20 C16 Fe2 C19 37.9(3)
P1 C16 Fe2 C19 159.6(4)
C17 C16 Fe2 C18 -37.8(3)
C20 C16 Fe2 C18 81.6(3)
P1 C16 Fe2 C18 -156.7(4)
C17 C16 Fe2 C12 41.0(15)
C20 C16 Fe2 C12 160.4(13)
P1 C16 Fe2 C12 -77.9(14)
C17 C16 Fe2 C11 69.5(4)
C20 C16 Fe2 C11 -171.1(3)
P1 C16 Fe2 C11 -49.4(4)
C11 C15 Fe2 C20 -175.0(3)
C14 C15 Fe2 C20 65.5(4)
C11 C15 Fe2 C14 119.6(4)
C11 C15 Fe2 C16 -134.1(3)
C14 C15 Fe2 C16 106.4(3)
C11 C15 Fe2 C17 -90.4(3)
C14 C15 Fe2 C17 150.1(3)
C11 C15 Fe2 C13 81.2(3)
C14 C15 Fe2 C13 -38.4(3)
C11 C15 Fe2 C19 152.3(11)
C14 C15 Fe2 C19 32.8(13)
C11 C15 Fe2 C18 -54.7(5)
C14 C15 Fe2 C18 -174.3(3)
C11 C15 Fe2 C12 37.6(3)
C14 C15 Fe2 C12 -82.0(3)
C14 C15 Fe2 C11 -119.6(4)
C16 C17 Fe2 C20 37.9(3)
C18 C17 Fe2 C20 -80.9(3)
C16 C17 Fe2 C14 -50.9(5)
C18 C17 Fe2 C14 -169.7(3)
C18 C17 Fe2 C16 -118.9(4)
C16 C17 Fe2 C15 -89.1(3)
C18 C17 Fe2 C15 152.1(3)
C16 C17 Fe2 C13 149.5(12)
C18 C17 Fe2 C13 30.7(14)
C16 C17 Fe2 C19 81.6(3)
C18 C17 Fe2 C19 -37.3(3)
C16 C17 Fe2 C18 118.9(4)
C16 C17 Fe2 C12 -172.6(3)
C18 C17 Fe2 C12 68.6(4)
C16 C17 Fe2 C11 -132.6(3)
C18 C17 Fe2 C11 108.5(3)
C12 C13 Fe2 C20 152.2(3)
C14 C13 Fe2 C20 -88.5(3)
C12 C13 Fe2 C14 -119.3(4)
C12 C13 Fe2 C16 -173.1(3)
C14 C13 Fe2 C16 -53.8(5)
C12 C13 Fe2 C15 -80.6(3)
C14 C13 Fe2 C15 38.7(3)
C12 C13 Fe2 C17 44.2(14)
C14 C13 Fe2 C17 163.5(12)
C12 C13 Fe2 C19 109.1(3)
C14 C13 Fe2 C19 -131.6(3)
C12 C13 Fe2 C18 70.4(4)
C14 C13 Fe2 C18 -170.3(3)
C14 C13 Fe2 C12 119.3(4)
C12 C13 Fe2 C11 -37.1(3)
C14 C13 Fe2 C11 82.2(3)
C18 C19 Fe2 C20 120.0(4)
C20 C19 Fe2 C14 66.4(4)
C18 C19 Fe2 C14 -173.6(3)
C20 C19 Fe2 C16 -38.6(3)
C18 C19 Fe2 C16 81.4(3)
C20 C19 Fe2 C15 38.5(13)
C18 C19 Fe2 C15 158.5(11)
C20 C19 Fe2 C17 -82.6(3)
C18 C19 Fe2 C17 37.4(3)
C20 C19 Fe2 C13 106.4(3)
C18 C19 Fe2 C13 -133.6(3)
C20 C19 Fe2 C18 -120.0(4)
C20 C19 Fe2 C12 149.2(3)
C18 C19 Fe2 C12 -90.8(3)
C20 C19 Fe2 C11 -176.1(3)
C18 C19 Fe2 C11 -56.1(5)
C19 C18 Fe2 C20 -37.2(3)
C17 C18 Fe2 C20 82.5(3)
C19 C18 Fe2 C14 28.4(12)
C17 C18 Fe2 C14 148.1(10)
C19 C18 Fe2 C16 -81.8(3)
C17 C18 Fe2 C16 38.0(3)
C19 C18 Fe2 C15 -173.1(3)
C17 C18 Fe2 C15 -53.4(5)
C19 C18 Fe2 C17 -119.8(4)
C19 C18 Fe2 C13 66.5(4)
C17 C18 Fe2 C13 -173.8(3)
C17 C18 Fe2 C19 119.8(4)
C19 C18 Fe2 C12 106.9(3)
C17 C18 Fe2 C12 -133.3(3)
C19 C18 Fe2 C11 150.4(3)
C17 C18 Fe2 C11 -89.8(3)
C13 C12 Fe2 C20 -50.5(5)
C11 C12 Fe2 C20 -170.6(3)
C13 C12 Fe2 C14 37.9(3)
C11 C12 Fe2 C14 -82.2(3)
C13 C12 Fe2 C16 153.1(13)
C11 C12 Fe2 C16 33.0(15)
C13 C12 Fe2 C15 82.5(3)
C11 C12 Fe2 C15 -37.6(3)
C13 C12 Fe2 C17 -171.3(3)
C11 C12 Fe2 C17 68.6(4)
C11 C12 Fe2 C13 -120.1(4)
C13 C12 Fe2 C19 -87.6(3)
C11 C12 Fe2 C19 152.3(3)
C13 C12 Fe2 C18 -131.2(3)
C11 C12 Fe2 C18 108.7(3)
C13 C12 Fe2 C11 120.1(4)
C15 C11 Fe2 C20 25.2(14)
C12 C11 Fe2 C20 144.4(12)
C6 C11 Fe2 C20 -95.1(13)
C15 C11 Fe2 C14 -38.0(3)
C12 C11 Fe2 C14 81.2(3)
C6 C11 Fe2 C14 -158.3(5)
C15 C11 Fe2 C16 66.9(4)
C12 C11 Fe2 C16 -173.8(3)
C6 C11 Fe2 C16 -53.3(5)
C12 C11 Fe2 C15 119.2(4)
C6 C11 Fe2 C15 -120.3(6)
C15 C11 Fe2 C17 107.6(3)
C12 C11 Fe2 C17 -133.2(3)
C6 C11 Fe2 C17 -12.7(5)
C15 C11 Fe2 C13 -82.1(3)
C12 C11 Fe2 C13 37.1(3)
C6 C11 Fe2 C13 157.6(5)
C15 C11 Fe2 C19 -171.4(4)
C12 C11 Fe2 C19 -52.2(5)
C6 C11 Fe2 C19 68.3(6)
C15 C11 Fe2 C18 151.4(3)
C12 C11 Fe2 C18 -89.4(3)
C6 C11 Fe2 C18 31.1(5)
C15 C11 Fe2 C12 -119.2(4)
C6 C11 Fe2 C12 120.5(6)
